data_2214466
loop_
_publ_author_name
'Li, Zong-Sheng'
'Chai, Jian-She'

_publ_section_title
;
 Bis[diaquahydrogen(1+)] naphthalene-1,5-disulfonate
;
_journal_coeditor_code ZL2026
_journal_issue 7
_journal_name_full 'Acta Crystallographica Section E'
_journal_page_first o3258
_journal_page_last o3258
_journal_paper_doi 10.1107/S1600536807025743
_journal_volume 63
_journal_year 2007
_chemical_formula_iupac '2H5 O2 + , C10 H6 O6 S2 2-'
_chemical_formula_moiety '2H5 O2 + , C10 H6 O6 S2 2-'
_chemical_formula_sum 'C10 H16 O10 S2'
_chemical_formula_weight 360.35
_chemical_name_systematic
;
Bis[diaquahydrogen(1+)] naphthalene-1,5-disulfonate
;
_space_group_IT_number 14
_symmetry_cell_setting monoclinic
_symmetry_space_group_name_Hall '-P 2ybc'
_symmetry_space_group_name_H-M 'P 1 21/c 1'
_atom_sites_solution_hydrogens geom
_atom_sites_solution_primary direct
_atom_sites_solution_secondary difmap
_cell_angle_alpha 90.00
_cell_angle_beta 100.3616(8)
_cell_angle_gamma 90.00
_cell_formula_units_Z 2
_cell_length_a 11.4131(3)
_cell_length_b 9.0543(2)
_cell_length_c 7.19570(10)
_cell_measurement_reflns_used 2955
_cell_measurement_temperature 298.0(10)
_cell_measurement_theta_max 27.48
_cell_measurement_theta_min 1.81
_cell_volume 731.46(3)
_computing_cell_refinement 'SAINT (Siemens, 1994)'
_computing_data_collection 'SMART (Siemens, 1994)'
_computing_data_reduction SAINT
_computing_molecular_graphics SHELXTL
_computing_publication_material SHELXTL
_computing_structure_refinement SHELXTL
_computing_structure_solution 'SHELXTL (Sheldrick, 1997)'
_diffrn_ambient_temperature 293(2)
_diffrn_measured_fraction_theta_full 0.994
_diffrn_measured_fraction_theta_max 0.994
_diffrn_measurement_device_type 'Bruker SMART 1000 CCD area-detector'
_diffrn_measurement_method '\f and \w'
_diffrn_radiation_monochromator graphite
_diffrn_radiation_source 'fine-focus sealed tube'
_diffrn_radiation_type MoK\a
_diffrn_radiation_wavelength 0.71073
_diffrn_reflns_av_R_equivalents 0.0142
_diffrn_reflns_av_sigmaI/netI 0.0301
_diffrn_reflns_limit_h_max 14
_diffrn_reflns_limit_h_min -14
_diffrn_reflns_limit_k_max 9
_diffrn_reflns_limit_k_min -11
_diffrn_reflns_limit_l_max 9
_diffrn_reflns_limit_l_min -9
_diffrn_reflns_number 2955
_diffrn_reflns_theta_full 27.48
_diffrn_reflns_theta_max 27.48
_diffrn_reflns_theta_min 1.81
_diffrn_standards_number 0
_exptl_absorpt_coefficient_mu 0.414
_exptl_absorpt_correction_T_max 0.921
_exptl_absorpt_correction_T_min 0.868
_exptl_absorpt_correction_type multi-scan
_exptl_absorpt_process_details '(SADABS; Sheldrick, 1996)'
_exptl_crystal_colour colourless
_exptl_crystal_density_diffrn 1.636
_exptl_crystal_density_method 'not measured'
_exptl_crystal_description block
_exptl_crystal_F_000 376
_exptl_crystal_size_max 0.38
_exptl_crystal_size_mid 0.28
_exptl_crystal_size_min 0.20
_refine_diff_density_max 0.894
_refine_diff_density_min -0.555
_refine_ls_extinction_coef 0.157(17)
_refine_ls_extinction_expression Fc^*^=kFc[1+0.001xFc^2^\l^3^/sin(2\q)]^-1/4^
_refine_ls_extinction_method 'SHELXTL (Sheldrick, 1997)'
_refine_ls_goodness_of_fit_ref 1.230
_refine_ls_hydrogen_treatment mixed
_refine_ls_matrix_type full
_refine_ls_number_parameters 116
_refine_ls_number_reflns 1663
_refine_ls_number_restraints 4
_refine_ls_restrained_S_all 1.230
_refine_ls_R_factor_all 0.0509
_refine_ls_R_factor_gt 0.0446
_refine_ls_shift/su_max 0.001
_refine_ls_shift/su_mean 0.000
_refine_ls_structure_factor_coef Fsqd
_refine_ls_weighting_details 'calc w = 1/[\s^2^(Fo^2^)+(0.0831P)^2^+0.1778P] where P=(Fo^2^+2Fc^2^)/3'
_refine_ls_weighting_scheme calc
_refine_ls_wR_factor_gt 0.1244
_refine_ls_wR_factor_ref 0.1393
_reflns_number_gt 1508
_reflns_number_total 1663
_reflns_threshold_expression I>2\s(I)
_cod_data_source_file zl2026.cif
_cod_data_source_block I
_cod_original_sg_symbol_H-M 'P 21/c'
_cod_database_code 2214466
_cod_database_fobs_code 2214466

loop_
_symmetry_equiv_pos_as_xyz
'x, y, z'
'-x, y+1/2, -z+1/2'
'-x, -y, -z'
'x, -y-1/2, z-1/2'

loop_
_atom_site_type_symbol
_atom_site_label
_atom_site_fract_x
_atom_site_fract_y
_atom_site_fract_z
_atom_site_U_iso_or_equiv
_atom_site_adp_type
_atom_site_calc_flag
_atom_site_refinement_flags
_atom_site_occupancy
S S1 0.72534(4) 0.40836(5) 0.24522(6) 0.0265(3) Uani d . 1
O O3 0.67842(12) 0.26056(17) 0.2033(2) 0.0377(4) Uani d . 1
O O2 0.65410(12) 0.48997(16) 0.3626(2) 0.0326(4) Uani d . 1
C C1 0.87082(15) 0.3872(2) 0.3797(3) 0.0247(4) Uani d . 1
O O1 0.73865(14) 0.49259(19) 0.0794(2) 0.0399(4) Uani d . 1
C C2 0.91527(17) 0.2467(2) 0.4037(3) 0.0292(4) Uani d . 1
H H2B 0.8683 0.1666 0.3558 0.035 Uiso calc R 1
C C3 1.03252(17) 0.2237(2) 0.5012(3) 0.0324(4) Uani d . 1
H H3B 1.0625 0.1281 0.5174 0.039 Uiso calc R 1
C C5 1.05931(15) 0.4870(2) 0.5490(2) 0.0249(4) Uani d . 1
C C4 1.10203(16) 0.3395(2) 0.5716(3) 0.0295(4) Uani d . 1
H H4A 1.1790 0.3221 0.6358 0.035 Uiso calc R 1
O O2W 0.6544(3) 0.9245(2) 0.2265(3) 0.0685(7) Uani d D 1
O O1W 0.52651(15) 0.70960(19) 0.1890(3) 0.0448(4) Uani d D 1
H H4 0.669(3) 0.958(4) 0.332(3) 0.067 Uiso d D 1
H H1 0.563(3) 0.635(3) 0.225(5) 0.067 Uiso d D 1
H H5 0.583(3) 0.804(4) 0.216(5) 0.067 Uiso d . 1
H H3 0.665(3) 0.961(4) 0.131(3) 0.067 Uiso d D 1
H H2 0.463(2) 0.720(4) 0.235(5) 0.067 Uiso d D 1

loop_
_atom_site_aniso_label
_atom_site_aniso_U_11
_atom_site_aniso_U_22
_atom_site_aniso_U_33
_atom_site_aniso_U_12
_atom_site_aniso_U_13
_atom_site_aniso_U_23
S1 0.0220(3) 0.0290(3) 0.0268(3) -0.00021(15) -0.0001(2) -0.00117(15)
O3 0.0284(7) 0.0333(8) 0.0484(9) -0.0033(6) -0.0016(6) -0.0084(6)
O2 0.0260(7) 0.0362(8) 0.0353(7) 0.0056(5) 0.0045(5) -0.0002(6)
C1 0.0198(8) 0.0283(9) 0.0250(9) 0.0001(7) 0.0017(7) -0.0008(6)
O1 0.0374(9) 0.0514(9) 0.0290(8) -0.0007(7) 0.0008(6) 0.0068(6)
C2 0.0270(9) 0.0269(9) 0.0332(10) -0.0015(7) 0.0037(7) -0.0011(7)
C3 0.0304(10) 0.0261(9) 0.0395(10) 0.0040(7) 0.0032(8) 0.0019(7)
C5 0.0216(9) 0.0267(9) 0.0257(9) 0.0012(7) 0.0025(7) 0.0013(6)
C4 0.0232(9) 0.0284(9) 0.0352(10) 0.0036(7) 0.0008(7) 0.0019(7)
O2W 0.1107(19) 0.0603(13) 0.0304(10) -0.0399(12) 0.0014(11) 0.0016(8)
O1W 0.0365(9) 0.0366(9) 0.0593(10) 0.0078(7) 0.0034(7) 0.0024(8)

loop_
_atom_type_symbol
_atom_type_description
_atom_type_scat_dispersion_real
_atom_type_scat_dispersion_imag
_atom_type_scat_source
C C 0.0033 0.0016 'International Tables Vol C Tables 4.2.6.8 and 6.1.1.4'
H H 0.0000 0.0000 'International Tables Vol C Tables 4.2.6.8 and 6.1.1.4'
O O 0.0106 0.0060 'International Tables Vol C Tables 4.2.6.8 and 6.1.1.4'
S S 0.1246 0.1234 'International Tables Vol C Tables 4.2.6.8 and 6.1.1.4'

loop_
_geom_angle_atom_site_label_1
_geom_angle_atom_site_label_2
_geom_angle_atom_site_label_3
_geom_angle_site_symmetry_1
_geom_angle_site_symmetry_3
_geom_angle
O1 S1 O3 . . 113.81(9)
O1 S1 O2 . . 111.06(9)
O3 S1 O2 . . 111.13(9)
O1 S1 C1 . . 106.25(9)
O3 S1 C1 . . 106.70(8)
O2 S1 C1 . . 107.47(8)
C2 C1 C5 . 3_766 121.64(16)
C2 C1 S1 . . 117.25(14)
C5 C1 S1 3_766 . 121.02(13)
C1 C2 C3 . . 119.79(17)
C1 C2 H2B . . 120.1
C3 C2 H2B . . 120.1
C4 C3 C2 . . 120.68(18)
C4 C3 H3B . . 119.7
C2 C3 H3B . . 119.7
C4 C5 C5 . 3_766 119.1(2)
C4 C5 C1 . 3_766 123.33(16)
C5 C5 C1 3_766 3_766 117.6(2)
C3 C4 C5 . . 121.22(17)
C3 C4 H4A . . 119.4
C5 C4 H4A . . 119.4
H4 O2W H5 . . 112(3)
H4 O2W H3 . . 129(4)
H5 O2W H3 . . 118(3)
H1 O1W H5 . . 110(3)
H1 O1W H2 . . 113(4)
H5 O1W H2 . . 112(3)

loop_
_geom_bond_atom_site_label_1
_geom_bond_atom_site_label_2
_geom_bond_site_symmetry_2
_geom_bond_distance
S1 O1 . 1.4472(15)
S1 O3 . 1.4527(15)
S1 O2 . 1.4722(14)
S1 C1 . 1.7755(18)
C1 C2 . 1.369(3)
C1 C5 3_766 1.431(2)
C2 C3 . 1.410(3)
C2 H2B . 0.9300
C3 C4 . 1.357(3)
C3 H3B . 0.9300
C5 C4 . 1.421(2)
C5 C5 3_766 1.429(3)
C5 C1 3_766 1.431(2)
C4 H4A . 0.9300
O2W H4 . 0.805(18)
O2W H5 . 1.36(4)
O2W H3 . 0.788(18)
O1W H1 . 0.816(18)
O1W H5 . 1.07(4)
O1W H2 . 0.850(18)

loop_
_geom_hbond_atom_site_label_D
_geom_hbond_atom_site_label_H
_geom_hbond_atom_site_label_A
_geom_hbond_site_symmetry_A
_geom_hbond_distance_DH
_geom_hbond_distance_HA
_geom_hbond_distance_DA
_geom_hbond_angle_DHA
O1W H2 O3 2_655 0.850(18) 1.793(19) 2.634(2) 170(4)
O1W H1 O2 . 0.816(18) 1.84(2) 2.642(2) 166(4)
O1W H5 O2W . 1.07(4) 1.36(4) 2.419(3) 173(3)
O2W H4 O1 4_576 0.805(18) 1.87(2) 2.656(2) 166(4)
O2W H3 O2 4_575 0.788(18) 1.96(2) 2.730(2) 163(4)
